data_4517788
loop_
_publ_author_name
'Dera, Przemyslaw'
'Bruffey, Edward'
'Finkelstein, Gregory J.'
'Kelly, Colleen'
'Gigante, Angelina'
'Hagemann, Hans'
'Severa, Godwin'

_publ_section_title
;
 Synthesis, Characterization, and Crystal Structures of Two New Manganese
 Aceto EMIM Ionic Compounds with Chains of Mn2+ Ions Coordinated
 Exclusively by Acetate
;
_journal_issue 25
_journal_name_full 'ACS Omega'
_journal_page_first 15592
_journal_page_last 15600
_journal_paper_doi 10.1021/acsomega.0c01820
_journal_volume 5
_journal_year 2020
_chemical_formula_sum 'C16 H26 Mn2 N2 O10'
_chemical_formula_weight 516.27
_space_group_crystal_system monoclinic
_space_group_IT_number 14
_space_group_name_Hall '-P 2yn'
_space_group_name_H-M_alt 'P 1 21/n 1'
_atom_sites_solution_hydrogens geom
_audit_creation_method SHELXL-2014/7
_cell_angle_alpha 90
_cell_angle_beta 92.724(2)
_cell_angle_gamma 90
_cell_formula_units_Z 4
_cell_length_a 12.2690(8)
_cell_length_b 9.2890(7)
_cell_length_c 21.0005(16)
_cell_measurement_reflns_used 5681
_cell_measurement_temperature 373(2)
_cell_measurement_theta_max 19.2675
_cell_measurement_theta_min 2.2815
_cell_volume 2390.7(3)
_computing_structure_refinement 'SHELXL-2014/7 (Sheldrick, 2014)'
_diffrn_ambient_temperature 373(2)
_diffrn_measured_fraction_theta_full 0.835
_diffrn_measured_fraction_theta_max 0.801
_diffrn_measurement_device_type 'Bruker D8 Venture'
_diffrn_radiation_type AgK\a
_diffrn_radiation_wavelength 0.56086
_diffrn_reflns_av_R_equivalents 0.0595
_diffrn_reflns_av_unetI/netI 0.0465
_diffrn_reflns_Laue_measured_fraction_full 0.835
_diffrn_reflns_Laue_measured_fraction_max 0.801
_diffrn_reflns_limit_h_max 14
_diffrn_reflns_limit_h_min -14
_diffrn_reflns_limit_k_max 10
_diffrn_reflns_limit_k_min -9
_diffrn_reflns_limit_l_max 25
_diffrn_reflns_limit_l_min -25
_diffrn_reflns_number 19549
_diffrn_reflns_point_group_measured_fraction_full 0.835
_diffrn_reflns_point_group_measured_fraction_max 0.801
_diffrn_reflns_theta_full 19.665
_diffrn_reflns_theta_max 20.018
_diffrn_reflns_theta_min 2.281
_exptl_absorpt_coefficient_mu 0.576
_exptl_crystal_density_diffrn 1.434
_exptl_crystal_description block
_exptl_crystal_F_000 1064
_refine_diff_density_max 0.647
_refine_diff_density_min -0.458
_refine_diff_density_rms 0.084
_refine_ls_extinction_method none
_refine_ls_goodness_of_fit_ref 1.116
_refine_ls_hydrogen_treatment constr
_refine_ls_matrix_type full
_refine_ls_number_parameters 292
_refine_ls_number_reflns 3645
_refine_ls_number_restraints 251
_refine_ls_restrained_S_all 1.081
_refine_ls_R_factor_all 0.0707
_refine_ls_R_factor_gt 0.0532
_refine_ls_shift/su_max 0.000
_refine_ls_shift/su_mean 0.000
_refine_ls_structure_factor_coef Fsqd
_refine_ls_weighting_details 'w=1/[\s^2^(Fo^2^)+11.1408P] where P=(Fo^2^+2Fc^2^)/3'
_refine_ls_weighting_scheme calc
_refine_ls_wR_factor_gt 0.1036
_refine_ls_wR_factor_ref 0.1095
_reflns_Friedel_coverage 0.000
_reflns_number_gt 2961
_reflns_number_total 3645
_reflns_threshold_expression 'I > 2\s(I)'
_cod_data_source_file ao0c01820_si_003.cif
_cod_data_source_block shelx
_cod_depositor_comments
;Adding full bibliography for 4517788--4517789.cif.

 Adding full bibliography for 4517788--4517789.cif.
;
_cod_original_sg_symbol_H-M 'P 21/n'
_cod_database_code 4517788
_shelx_shelxl_version_number 2014/7
_shelx_space_group_comment
;
The symmetry employed for this shelxl refinement is uniquely defined
by the following loop, which should always be used as a source of
symmetry information in preference to the above space-group names.
They are only intended as comments.
;

loop_
_space_group_symop_operation_xyz
'x, y, z'
'-x+1/2, y+1/2, -z+1/2'
'-x, -y, -z'
'x-1/2, -y-1/2, z-1/2'

loop_
_atom_site_label
_atom_site_type_symbol
_atom_site_fract_x
_atom_site_fract_y
_atom_site_fract_z
_atom_site_U_iso_or_equiv
_atom_site_adp_type
_atom_site_occupancy
_atom_site_site_symmetry_order
_atom_site_calc_flag
_atom_site_refinement_flags_posn
_atom_site_refinement_flags_adp
_atom_site_refinement_flags_occupancy
_atom_site_disorder_assembly
_atom_site_disorder_group
Mn1 Mn 0.5000 0.5000 0.5000 0.0187(3) Uani 1 2 d S U P . .
Mn2 Mn 0.23551(6) 0.34529(9) 0.43179(3) 0.0230(2) Uani 1 1 d . U . . .
Mn3 Mn 0.0000 0.5000 0.5000 0.0240(3) Uani 1 2 d S U P . .
O1 O 0.4869(3) 0.2831(4) 0.53249(16) 0.0284(8) Uani 1 1 d . U . . .
O2 O 0.3227(3) 0.2036(4) 0.49856(16) 0.0300(8) Uani 1 1 d . U . . .
O3 O 0.4085(3) 0.4371(4) 0.41098(14) 0.0228(8) Uani 1 1 d . U . . .
O4 O 0.3372(3) 0.2608(4) 0.35317(16) 0.0302(9) Uani 1 1 d . U . . .
O5 O 0.1129(3) 0.1889(4) 0.41331(16) 0.0307(8) Uani 1 1 d . U . . .
O6 O -0.0266(3) 0.2866(5) 0.4608(2) 0.0468(11) Uani 1 1 d . U . . .
O7 O 0.1654(3) 0.4916(4) 0.36100(15) 0.0298(8) Uani 1 1 d . U . . .
O8 O 0.0276(3) 0.5920(4) 0.40989(16) 0.0385(10) Uani 1 1 d . U . . .
O9 O 0.1790(3) 0.4654(4) 0.51108(15) 0.0280(8) Uani 1 1 d . U . . .
O10 O 0.3434(3) 0.5469(4) 0.53978(16) 0.0313(9) Uani 1 1 d . U . . .
N1 N 0.3433(3) 0.7721(5) 0.3007(2) 0.0282(10) Uani 1 1 d . U . . .
N2 N 0.2763(3) 0.8423(5) 0.38806(18) 0.0249(9) Uani 1 1 d . U . . .
C1 C 0.2445(4) 0.8453(6) 0.4544(2) 0.0349(13) Uani 1 1 d . U . . .
H1A H 0.2486 0.9423 0.4701 0.052 Uiso 1 1 calc R U . . .
H1B H 0.2929 0.7851 0.4798 0.052 Uiso 1 1 calc R U . . .
H1C H 0.1711 0.8105 0.4566 0.052 Uiso 1 1 calc R U . . .
C2 C 0.2515(4) 0.9451(6) 0.3432(2) 0.0337(13) Uani 1 1 d . U . . .
H2 H 0.2129 1.0298 0.3494 0.040 Uiso 1 1 calc R U . . .
C3 C 0.3318(4) 0.7394(6) 0.3617(2) 0.0270(12) Uani 1 1 d . U . . .
H3 H 0.3586 0.6572 0.3822 0.032 Uiso 1 1 calc R U . . .
C4 C 0.2931(4) 0.9011(6) 0.2883(3) 0.0346(13) Uani 1 1 d . U . . .
H4 H 0.2885 0.9493 0.2495 0.042 Uiso 1 1 calc R U . . .
C5 C 0.4061(5) 0.6897(7) 0.2556(3) 0.0447(15) Uani 1 1 d . U . . .
H5A H 0.3781 0.7090 0.2124 0.054 Uiso 1 1 calc R U . . .
H5AB H 0.3976 0.5876 0.2637 0.054 Uiso 1 1 calc R U . . .
C6 C 0.5255(5) 0.7288(9) 0.2615(4) 0.079(3) Uani 1 1 d . U . . .
H6A H 0.5648 0.6738 0.2314 0.119 Uiso 1 1 calc R U . . .
H6B H 0.5537 0.7078 0.3039 0.119 Uiso 1 1 calc R U . . .
H6C H 0.5340 0.8296 0.2530 0.119 Uiso 1 1 calc R U . . .
C7 C 0.0522(5) 0.6611(6) 0.3052(2) 0.0377(14) Uani 1 1 d . U . . .
H7A H 0.1124 0.6663 0.2777 0.057 Uiso 1 1 calc R U . . .
H7B H 0.0321 0.7565 0.3177 0.057 Uiso 1 1 calc R U . . .
H7C H -0.0088 0.6158 0.2829 0.057 Uiso 1 1 calc R U . . .
C8 C 0.0849(4) 0.5745(6) 0.3633(2) 0.0235(11) Uani 1 1 d . U . . .
C9 C -0.0502(5) 0.0570(7) 0.4140(3) 0.0465(16) Uani 1 1 d . U . . .
H9A H -0.1211 0.0866 0.3976 0.070 Uiso 1 1 calc R U . . .
H9B H -0.0577 -0.0012 0.4513 0.070 Uiso 1 1 calc R U . . .
H9C H -0.0149 0.0021 0.3822 0.070 Uiso 1 1 calc R U . . .
C10 C 0.0172(4) 0.1875(6) 0.4310(2) 0.0295(12) Uani 1 1 d . U . . .
C11 C 0.5243(5) 0.3094(9) 0.3421(3) 0.062(2) Uani 1 1 d . U . . .
H11A H 0.5234 0.2175 0.3212 0.094 Uiso 1 1 calc R U . . .
H11B H 0.5804 0.3102 0.3755 0.094 Uiso 1 1 calc R U . . .
H11C H 0.5385 0.3836 0.3117 0.094 Uiso 1 1 calc R U . . .
C12 C 0.4166(4) 0.3357(6) 0.3697(2) 0.0273(12) Uani 1 1 d . U . . .
C13 C 0.4265(5) 0.0612(6) 0.5725(3) 0.0382(14) Uani 1 1 d . U . . .
H13A H 0.4033 -0.0224 0.5486 0.057 Uiso 1 1 calc R U . . .
H13B H 0.3841 0.0699 0.6095 0.057 Uiso 1 1 calc R U . . .
H13C H 0.5023 0.0520 0.5853 0.057 Uiso 1 1 calc R U . . .
C14 C 0.4101(4) 0.1943(6) 0.5312(2) 0.0252(11) Uani 1 1 d . U . . .
C15 C 0.2490(4) 0.5139(7) 0.5524(2) 0.0317(13) Uani 1 1 d . U . . .
C16A C 0.208(3) 0.572(9) 0.6167(18) 0.083(12) Uani 0.47(7) 1 d . U P A 1
H16A H 0.2179 0.6747 0.6184 0.124 Uiso 0.47(7) 1 calc R U P A 1
H16B H 0.2494 0.5283 0.6515 0.124 Uiso 0.47(7) 1 calc R U P A 1
H16C H 0.1323 0.5495 0.6197 0.124 Uiso 0.47(7) 1 calc R U P A 1
C16B C 0.218(2) 0.505(4) 0.6205(12) 0.036(6) Uani 0.53(7) 1 d . U P A 2
H16D H 0.1631 0.4326 0.6246 0.054 Uiso 0.53(7) 1 calc R U P A 2
H16E H 0.1896 0.5966 0.6334 0.054 Uiso 0.53(7) 1 calc R U P A 2
H16F H 0.2810 0.4813 0.6472 0.054 Uiso 0.53(7) 1 calc R U P A 2

loop_
_atom_site_aniso_label
_atom_site_aniso_U_11
_atom_site_aniso_U_22
_atom_site_aniso_U_33
_atom_site_aniso_U_23
_atom_site_aniso_U_13
_atom_site_aniso_U_12
Mn1 0.0177(5) 0.0217(6) 0.0168(5) -0.0011(5) 0.0004(4) 0.0030(5)
Mn2 0.0191(4) 0.0299(5) 0.0202(4) 0.0003(4) 0.0025(3) 0.0052(3)
Mn3 0.0151(5) 0.0391(7) 0.0178(5) -0.0023(5) 0.0015(4) 0.0045(5)
O1 0.0270(19) 0.025(2) 0.032(2) 0.0045(16) -0.0065(16) -0.0016(16)
O2 0.0218(19) 0.032(2) 0.035(2) 0.0085(16) -0.0048(15) 0.0019(16)
O3 0.0272(18) 0.0229(19) 0.0182(17) -0.0021(15) -0.0015(14) 0.0023(15)
O4 0.0218(19) 0.035(2) 0.034(2) -0.0130(17) 0.0053(16) -0.0048(16)
O5 0.0197(18) 0.036(2) 0.037(2) -0.0057(17) 0.0043(15) 0.0010(16)
O6 0.030(2) 0.049(3) 0.062(3) -0.025(2) 0.016(2) -0.0049(19)
O7 0.0309(19) 0.037(2) 0.0218(18) 0.0041(16) 0.0008(15) 0.0105(17)
O8 0.031(2) 0.061(3) 0.0242(19) 0.0113(18) 0.0060(17) 0.0129(19)
O9 0.0166(17) 0.046(2) 0.0216(17) -0.0045(16) -0.0008(14) 0.0066(16)
O10 0.0201(18) 0.043(2) 0.031(2) -0.0103(17) 0.0059(15) 0.0014(16)
N1 0.029(2) 0.028(3) 0.028(2) -0.001(2) -0.0028(19) -0.0007(19)
N2 0.026(2) 0.023(2) 0.026(2) 0.0047(19) 0.0000(18) -0.0004(19)
C1 0.043(3) 0.036(3) 0.026(3) 0.000(3) 0.003(2) -0.002(3)
C2 0.041(3) 0.024(3) 0.036(3) 0.007(2) 0.003(3) 0.005(2)
C3 0.030(3) 0.021(3) 0.029(3) -0.001(2) -0.011(2) -0.001(2)
C4 0.043(3) 0.035(3) 0.025(3) 0.007(2) 0.000(3) -0.001(3)
C5 0.048(4) 0.050(4) 0.035(3) -0.014(3) -0.002(3) 0.006(3)
C6 0.047(4) 0.105(7) 0.086(6) -0.052(5) 0.024(4) 0.004(4)
C7 0.040(3) 0.043(4) 0.031(3) 0.015(3) 0.004(2) 0.011(3)
C8 0.024(3) 0.028(3) 0.019(2) 0.001(2) 0.002(2) -0.001(2)
C9 0.043(4) 0.054(4) 0.044(4) -0.013(3) 0.017(3) -0.018(3)
C10 0.029(3) 0.034(3) 0.026(3) -0.003(2) 0.002(2) -0.001(2)
C11 0.035(3) 0.112(6) 0.042(4) -0.049(4) 0.013(3) -0.016(4)
C12 0.024(3) 0.039(3) 0.019(2) -0.005(2) 0.002(2) 0.000(2)
C13 0.044(4) 0.028(3) 0.041(3) 0.014(3) -0.014(3) -0.006(3)
C14 0.025(3) 0.025(3) 0.026(3) -0.001(2) 0.003(2) 0.004(2)
C15 0.020(3) 0.052(4) 0.022(3) -0.004(3) -0.002(2) 0.009(3)
C16A 0.034(10) 0.19(4) 0.028(12) -0.042(18) 0.000(8) 0.02(2)
C16B 0.012(7) 0.077(16) 0.018(5) -0.006(9) -0.004(5) 0.000(8)

loop_
_atom_type_symbol
_atom_type_description
_atom_type_scat_dispersion_real
_atom_type_scat_dispersion_imag
_atom_type_scat_source
C C 0.0015 0.0009 'International Tables Vol C Tables 4.2.6.8 and 6.1.1.4'
Mn Mn 0.2704 0.4681 'International Tables Vol C Tables 4.2.6.8 and 6.1.1.4'
N N 0.0030 0.0019 'International Tables Vol C Tables 4.2.6.8 and 6.1.1.4'
O O 0.0056 0.0036 'International Tables Vol C Tables 4.2.6.8 and 6.1.1.4'
H H 0.0000 0.0000 'International Tables Vol C Tables 4.2.6.8 and 6.1.1.4'

loop_
_geom_angle_atom_site_label_1
_geom_angle_atom_site_label_2
_geom_angle_atom_site_label_3
_geom_angle
_geom_angle_site_symmetry_1
_geom_angle_site_symmetry_3
_geom_angle_publ_flag
O1 Mn1 O1 180.0 3_666 . ?
O1 Mn1 O10 90.86(14) 3_666 . ?
O1 Mn1 O10 89.14(14) . . ?
O1 Mn1 O10 89.14(14) 3_666 3_666 ?
O1 Mn1 O10 90.86(14) . 3_666 ?
O10 Mn1 O10 180.00(19) . 3_666 ?
O1 Mn1 O3 91.27(12) 3_666 . ?
O1 Mn1 O3 88.73(12) . . ?
O10 Mn1 O3 87.44(12) . . ?
O10 Mn1 O3 92.55(12) 3_666 . ?
O1 Mn1 O3 88.73(12) 3_666 3_666 ?
O1 Mn1 O3 91.27(12) . 3_666 ?
O10 Mn1 O3 92.56(12) . 3_666 ?
O10 Mn1 O3 87.45(12) 3_666 3_666 ?
O3 Mn1 O3 180.00(19) . 3_666 ?
O5 Mn2 O9 104.27(13) . . ?
O5 Mn2 O7 92.82(14) . . ?
O9 Mn2 O7 94.24(13) . . ?
O5 Mn2 O2 91.51(13) . . ?
O9 Mn2 O2 88.93(13) . . ?
O7 Mn2 O2 173.83(13) . . ?
O5 Mn2 O4 92.28(13) . . ?
O9 Mn2 O4 163.40(13) . . ?
O7 Mn2 O4 86.06(13) . . ?
O2 Mn2 O4 89.38(13) . . ?
O5 Mn2 O3 149.01(12) . . ?
O9 Mn2 O3 106.48(12) . . ?
O7 Mn2 O3 88.72(12) . . ?
O2 Mn2 O3 85.31(12) . . ?
O4 Mn2 O3 56.92(12) . . ?
O5 Mn2 C12 119.75(15) . . ?
O9 Mn2 C12 135.52(15) . . ?
O7 Mn2 C12 89.90(15) . . ?
O2 Mn2 C12 84.14(15) . . ?
O4 Mn2 C12 27.94(14) . . ?
O3 Mn2 C12 29.26(14) . . ?
O8 Mn3 O8 180.0 3_566 . ?
O8 Mn3 O6 86.70(16) 3_566 . ?
O8 Mn3 O6 93.30(16) . . ?
O8 Mn3 O6 93.30(16) 3_566 3_566 ?
O8 Mn3 O6 86.70(16) . 3_566 ?
O6 Mn3 O6 180.0 . 3_566 ?
O8 Mn3 O9 92.73(13) 3_566 . ?
O8 Mn3 O9 87.27(13) . . ?
O6 Mn3 O9 92.16(14) . . ?
O6 Mn3 O9 87.84(14) 3_566 . ?
O8 Mn3 O9 87.27(13) 3_566 3_566 ?
O8 Mn3 O9 92.72(13) . 3_566 ?
O6 Mn3 O9 87.84(14) . 3_566 ?
O6 Mn3 O9 92.16(14) 3_566 3_566 ?
O9 Mn3 O9 180.0 . 3_566 ?
C14 O1 Mn1 133.1(3) . . ?
C14 O2 Mn2 141.4(3) . . ?
C12 O3 Mn1 135.3(3) . . ?
C12 O3 Mn2 87.7(3) . . ?
Mn1 O3 Mn2 111.44(13) . . ?
C12 O4 Mn2 93.1(3) . . ?
C10 O5 Mn2 128.6(3) . . ?
C10 O6 Mn3 143.6(3) . . ?
C8 O7 Mn2 130.4(3) . . ?
C8 O8 Mn3 140.5(4) . . ?
C15 O9 Mn2 118.7(3) . . ?
C15 O9 Mn3 130.7(3) . . ?
Mn2 O9 Mn3 110.37(14) . . ?
C15 O10 Mn1 152.1(4) . . ?
C3 N1 C4 108.3(4) . . ?
C3 N1 C5 125.9(5) . . ?
C4 N1 C5 125.6(5) . . ?
C3 N2 C2 108.7(4) . . ?
C3 N2 C1 125.7(4) . . ?
C2 N2 C1 125.6(4) . . ?
C4 C2 N2 107.3(5) . . ?
N2 C3 N1 108.8(4) . . ?
C2 C4 N1 106.9(5) . . ?
N1 C5 C6 111.0(5) . . ?
O8 C8 O7 125.8(5) . . ?
O8 C8 C7 115.6(5) . . ?
O7 C8 C7 118.6(4) . . ?
O6 C10 O5 125.1(5) . . ?
O6 C10 C9 118.0(5) . . ?
O5 C10 C9 116.9(5) . . ?
O4 C12 O3 121.2(4) . . ?
O4 C12 C11 120.1(5) . . ?
O3 C12 C11 118.7(5) . . ?
O4 C12 Mn2 59.0(2) . . ?
O3 C12 Mn2 63.1(2) . . ?
C11 C12 Mn2 170.1(5) . . ?
O2 C14 O1 126.4(5) . . ?
O2 C14 C13 117.1(5) . . ?
O1 C14 C13 116.5(4) . . ?
O10 C15 O9 123.4(4) . . ?
O10 C15 C16B 120.0(10) . . ?
O9 C15 C16B 115.9(10) . . ?
O10 C15 C16A 116.1(17) . . ?
O9 C15 C16A 118.6(14) . . ?

loop_
_geom_bond_atom_site_label_1
_geom_bond_atom_site_label_2
_geom_bond_distance
_geom_bond_site_symmetry_2
_geom_bond_publ_flag
Mn1 O1 2.136(3) 3_666 ?
Mn1 O1 2.136(3) . ?
Mn1 O10 2.176(3) . ?
Mn1 O10 2.176(3) 3_666 ?
Mn1 O3 2.213(3) . ?
Mn1 O3 2.213(3) 3_666 ?
Mn2 O5 2.114(4) . ?
Mn2 O9 2.147(3) . ?
Mn2 O7 2.162(3) . ?
Mn2 O2 2.168(3) . ?
Mn2 O4 2.257(3) . ?
Mn2 O3 2.347(3) . ?
Mn2 C12 2.630(5) . ?
Mn3 O8 2.118(3) 3_566 ?
Mn3 O8 2.118(3) . ?
Mn3 O6 2.165(4) . ?
Mn3 O6 2.165(4) 3_566 ?
Mn3 O9 2.221(3) . ?
Mn3 O9 2.221(3) 3_566 ?
O1 C14 1.251(6) . ?
O2 C14 1.248(6) . ?
O3 C12 1.287(6) . ?
O4 C12 1.234(6) . ?
O5 C10 1.249(6) . ?
O6 C10 1.248(6) . ?
O7 C8 1.255(6) . ?
O8 C8 1.242(6) . ?
O9 C15 1.273(6) . ?
O10 C15 1.238(6) . ?
N1 C3 1.331(6) . ?
N1 C4 1.367(7) . ?
N1 C5 1.465(7) . ?
N2 C3 1.311(6) . ?
N2 C2 1.366(6) . ?
N2 C1 1.464(6) . ?
C2 C4 1.345(7) . ?
C5 C6 1.509(9) . ?
C7 C8 1.500(7) . ?
C9 C10 1.501(7) . ?
C11 C12 1.488(7) . ?
C13 C14 1.518(7) . ?
C15 C16B 1.50(3) . ?
C15 C16A 1.56(3) . ?
